data_1547947
loop_
_publ_author_name
'Stefania Tomyn'
'Sergii I. Shylin'
'Dmytro Bykov'
'Vadim Ksenofontov'
'Elzbieta Gumienna-Kontecka'
'Volodymyr Bon'
'Igor O. Fritsky'

_publ_section_title
;
 Indefinitely stable iron(IV) cage complexes formed in water by air
 oxidation
;
_journal_name_full 'Nature Communications'
_journal_page_first 14099
_journal_paper_doi 10.1038/ncomms14099
_journal_volume 8
_journal_year 2017
_chemical_formula_moiety 'C12 H12 Fe N12 O6, 2(C16 H36 N), 7(C H Cl3)'
_chemical_formula_sum 'C51 H91 Cl21 Fe N14 O6'
_chemical_formula_weight 1796.67
_space_group_crystal_system triclinic
_space_group_IT_number 2
_space_group_name_Hall '-P 1'
_space_group_name_H-M_alt 'P -1'
_symmetry_space_group_name_Hall '-P 1'
_symmetry_space_group_name_H-M 'P -1'
_atom_sites_solution_hydrogens geom
_cell_angle_alpha 72.773(4)
_cell_angle_beta 77.360(4)
_cell_angle_gamma 70.252(4)
_cell_formula_units_Z 2
_cell_length_a 13.1207(10)
_cell_length_b 15.5348(11)
_cell_length_c 22.3210(16)
_cell_measurement_reflns_used 2374
_cell_measurement_temperature 293(2)
_cell_measurement_theta_max 26.49
_cell_measurement_theta_min 1.48
_cell_volume 4054.1(5)
_computing_cell_refinement 'SAINT (Bruker, 2005)'
_computing_data_collection 'APEX2 (Bruker, 2005)'
_computing_data_reduction 'SAINT (Bruker, 2005)'
_computing_molecular_graphics 'PLATON (Spek, 2009)'
_computing_publication_material 'publCIF (Westrip, 2010)'
_computing_structure_refinement 'SHELXL-2014/7 (Sheldrick, 2014)'
_computing_structure_solution 'SHELXS-97 (Sheldrick, 1997)'
_diffrn_ambient_temperature 293(2)
_diffrn_detector_area_resol_mean 9
_diffrn_measured_fraction_theta_full 0.999
_diffrn_measured_fraction_theta_max 0.991
_diffrn_measurement_device '95mm CCD camera on \k-goniostat'
_diffrn_measurement_device_type 'Bruker APEXII CCD'
_diffrn_measurement_method '\f scans and \w scans with \k offset'
_diffrn_radiation_monochromator 'horizontally mounted graphite crystal'
_diffrn_radiation_source 'fine-focus sealed tube'
_diffrn_radiation_type MoK\a
_diffrn_radiation_wavelength 0.71073
_diffrn_reflns_av_R_equivalents 0.0566
_diffrn_reflns_av_unetI/netI 0.0966
_diffrn_reflns_Laue_measured_fraction_full 0.999
_diffrn_reflns_Laue_measured_fraction_max 0.991
_diffrn_reflns_limit_h_max 16
_diffrn_reflns_limit_h_min -15
_diffrn_reflns_limit_k_max 19
_diffrn_reflns_limit_k_min -19
_diffrn_reflns_limit_l_max 27
_diffrn_reflns_limit_l_min -27
_diffrn_reflns_number 42541
_diffrn_reflns_point_group_measured_fraction_full 0.999
_diffrn_reflns_point_group_measured_fraction_max 0.991
_diffrn_reflns_theta_full 25.242
_diffrn_reflns_theta_max 26.511
_diffrn_reflns_theta_min 1.435
_exptl_absorpt_coefficient_mu 0.929
_exptl_absorpt_correction_T_max 0.9140
_exptl_absorpt_correction_T_min 0.7744
_exptl_absorpt_correction_type multi-scan
_exptl_absorpt_process_details 'SADABS v.2.10 (Sheldrick, 2003)'
_exptl_crystal_colour black
_exptl_crystal_density_diffrn 1.472
_exptl_crystal_description block
_exptl_crystal_F_000 1852
_exptl_crystal_size_max 0.24
_exptl_crystal_size_mid 0.16
_exptl_crystal_size_min 0.11
_refine_diff_density_max 1.322
_refine_diff_density_min -0.991
_refine_diff_density_rms 0.122
_refine_ls_extinction_coef .
_refine_ls_extinction_method none
_refine_ls_goodness_of_fit_ref 1.027
_refine_ls_hydrogen_treatment constr
_refine_ls_matrix_type full
_refine_ls_number_parameters 861
_refine_ls_number_reflns 16693
_refine_ls_number_restraints 2
_refine_ls_restrained_S_all 1.027
_refine_ls_R_factor_all 0.1641
_refine_ls_R_factor_gt 0.0925
_refine_ls_shift/su_max 0.000
_refine_ls_shift/su_mean 0.000
_refine_ls_structure_factor_coef Fsqd
_refine_ls_weighting_details 'w=1/[\s^2^(Fo^2^)+(0.1422P)^2^+13.4076P] where P=(Fo^2^+2Fc^2^)/3'
_refine_ls_weighting_scheme calc
_refine_ls_wR_factor_gt 0.2475
_refine_ls_wR_factor_ref 0.2956
_reflns_Friedel_coverage 0.000
_reflns_Friedel_fraction_full .
_reflns_Friedel_fraction_max .
_reflns_number_gt 9249
_reflns_number_total 16693
_reflns_threshold_expression 'I > 2\s(I)'
_cod_data_source_file ncomms14099-s2.cif
_cod_data_source_block 2
_cod_database_code 1547947
_shelx_space_group_comment
;
The symmetry employed for this shelxl refinement is uniquely defined
by the following loop, which should always be used as a source of
symmetry information in preference to the above space-group names.
They are only intended as comments.
;

loop_
_space_group_symop_operation_xyz
'x, y, z'
'-x, -y, -z'

loop_
_atom_site_label
_atom_site_type_symbol
_atom_site_fract_x
_atom_site_fract_y
_atom_site_fract_z
_atom_site_U_iso_or_equiv
_atom_site_adp_type
_atom_site_occupancy
_atom_site_site_symmetry_order
_atom_site_calc_flag
_atom_site_refinement_flags_posn
_atom_site_refinement_flags_adp
_atom_site_refinement_flags_occupancy
_atom_site_disorder_assembly
_atom_site_disorder_group
Fe1 Fe 0.51850(6) 0.66973(6) 0.25274(4) 0.0202(2) Uani 1 1 d . . . . .
O1 O 0.5566(4) 0.8602(3) 0.0910(2) 0.0309(10) Uani 1 1 d . . . . .
O2 O 0.3677(4) 0.8048(3) 0.0978(2) 0.0400(11) Uani 1 1 d . . . . .
O3 O 0.5880(4) 0.3909(3) 0.2767(2) 0.0351(11) Uani 1 1 d . . . . .
O4 O 0.7818(4) 0.4422(3) 0.2628(2) 0.0393(11) Uani 1 1 d . . . . .
O5 O 0.3001(4) 0.7567(3) 0.3927(2) 0.0349(10) Uani 1 1 d . . . . .
O6 O 0.5043(4) 0.7860(3) 0.3928(2) 0.0367(11) Uani 1 1 d . . . . .
N1 N 0.6611(4) 0.5857(3) 0.2749(2) 0.0216(10) Uani 1 1 d . . . . .
N2 N 0.7510(4) 0.6206(3) 0.2679(2) 0.0272(11) Uani 1 1 d . . . . .
N3 N 0.6934(4) 0.7504(3) 0.1772(2) 0.0279(11) Uani 1 1 d . . . . .
N4 N 0.5955(4) 0.7308(3) 0.1762(2) 0.0237(10) Uani 1 1 d . . . . .
N5 N 0.3991(4) 0.7343(3) 0.2019(2) 0.0238(10) Uani 1 1 d . . . . .
N6 N 0.3053(4) 0.7020(4) 0.2129(2) 0.0277(11) Uani 1 1 d . . . . .
N7 N 0.4060(4) 0.5349(4) 0.2505(2) 0.0282(11) Uani 1 1 d . . . . .
N8 N 0.5090(4) 0.5514(3) 0.2439(2) 0.0247(11) Uani 1 1 d . . . . .
N9 N 0.3139(4) 0.6336(4) 0.3258(2) 0.0271(11) Uani 1 1 d . . . . .
N10 N 0.4069(4) 0.6608(3) 0.3269(2) 0.0234(10) Uani 1 1 d . . . . .
N11 N 0.5396(4) 0.7571(3) 0.2935(2) 0.0227(10) Uani 1 1 d . . . . .
N12 N 0.6399(4) 0.7774(4) 0.2840(2) 0.0279(11) Uani 1 1 d . . . . .
N13 N 0.6885(5) 0.2126(4) 0.4302(3) 0.0362(13) Uani 1 1 d . . . . .
N14 N 0.3620(4) 0.1407(4) 0.0834(3) 0.0304(12) Uani 1 1 d . . . . .
C1 C 0.7774(5) 0.6641(4) 0.2012(3) 0.0294(14) Uani 1 1 d . . . . .
H1A H 0.7878 0.6193 0.1765 0.035 Uiso 1 1 calc R U . . .
H1B H 0.8458 0.6785 0.1955 0.035 Uiso 1 1 calc R U . . .
C2 C 0.5338(5) 0.7956(4) 0.1323(3) 0.0241(12) Uani 1 1 d . . . . .
C3 C 0.4232(5) 0.7782(4) 0.1417(3) 0.0255(13) Uani 1 1 d . . . . .
C4 C 0.3409(5) 0.6056(4) 0.2029(3) 0.0307(14) Uani 1 1 d . . . . .
H4A H 0.2767 0.5877 0.2033 0.037 Uiso 1 1 calc R U . . .
H4B H 0.3835 0.6060 0.1615 0.037 Uiso 1 1 calc R U . . .
C5 C 0.5889(5) 0.4735(4) 0.2628(3) 0.0252(13) Uani 1 1 d . . . . .
C6 C 0.6906(5) 0.4982(4) 0.2665(3) 0.0272(13) Uani 1 1 d . . . . .
C7 C 0.3475(5) 0.5396(4) 0.3139(3) 0.0278(13) Uani 1 1 d . . . . .
H7A H 0.2832 0.5191 0.3198 0.033 Uiso 1 1 calc R U . . .
H7B H 0.3942 0.4961 0.3450 0.033 Uiso 1 1 calc R U . . .
C8 C 0.3845(5) 0.7260(4) 0.3596(3) 0.0274(13) Uani 1 1 d . . . . .
C9 C 0.4836(5) 0.7605(4) 0.3512(3) 0.0269(13) Uani 1 1 d . . . . .
C10 C 0.7265(5) 0.6887(4) 0.3057(3) 0.0300(14) Uani 1 1 d . . . . .
H10A H 0.7927 0.7040 0.3048 0.036 Uiso 1 1 calc R U . . .
H10B H 0.7036 0.6599 0.3493 0.036 Uiso 1 1 calc R U . . .
C11 C 0.6706(5) 0.8164(4) 0.2167(3) 0.0302(14) Uani 1 1 d . . . . .
H11A H 0.6119 0.8717 0.2016 0.036 Uiso 1 1 calc R U . . .
H11B H 0.7350 0.8364 0.2121 0.036 Uiso 1 1 calc R U . . .
C12 C 0.2493(5) 0.7014(4) 0.2771(3) 0.0286(13) Uani 1 1 d . . . . .
H12A H 0.1815 0.6867 0.2812 0.034 Uiso 1 1 calc R U . . .
H12B H 0.2311 0.7639 0.2840 0.034 Uiso 1 1 calc R U . . .
C13 C 0.4415(6) 0.3338(5) 0.2162(4) 0.0444(18) Uani 1 1 d . . . . .
H13A H 0.4568 0.3698 0.2408 0.053 Uiso 1 1 calc R U . A 1
C14 C 0.3704(7) 0.0712(6) 0.6353(4) 0.051(2) Uani 1 1 d . . . . .
H14A H 0.4003 0.1191 0.6390 0.061 Uiso 1 1 calc R U . . .
C15 C 0.1032(6) 0.8561(6) 0.1440(4) 0.053(2) Uani 1 1 d . . . . .
H15A H 0.1799 0.8192 0.1465 0.063 Uiso 1 1 calc R U . . .
C16 C 1.0311(7) 0.5361(6) 0.6796(5) 0.060(2) Uani 1 1 d . . . . .
H16A H 1.0981 0.5253 0.6968 0.072 Uiso 1 1 calc R U . . .
C17 C 0.0678(8) 0.7522(8) 0.4122(5) 0.073(3) Uani 1 1 d . . . . .
H17A H 0.1477 0.7297 0.4039 0.088 Uiso 1 1 calc R U . . .
C18 C 0.2757(7) 0.6773(7) 0.0335(5) 0.064(2) Uani 1 1 d . . . . .
H18A H 0.2783 0.7246 0.0536 0.077 Uiso 1 1 calc R U . . .
C19 C 0.9589(10) 0.4011(8) 0.1431(7) 0.103(4) Uani 1 1 d . . . . .
H19A H 0.8960 0.4160 0.1753 0.123 Uiso 1 1 calc R U . . .
C20 C 0.7661(7) 0.1534(6) 0.4804(4) 0.051(2) Uani 1 1 d . . . . .
H20A H 0.8391 0.1577 0.4624 0.062 Uiso 1 1 calc R U . . .
H20B H 0.7437 0.1819 0.5162 0.062 Uiso 1 1 calc R U . . .
C21 C 0.7722(8) 0.0532(6) 0.5041(4) 0.065(2) Uani 1 1 d . . . . .
H21A H 0.7991 0.0233 0.4689 0.078 Uiso 1 1 calc R U . . .
H21B H 0.6989 0.0483 0.5201 0.078 Uiso 1 1 calc R U . . .
C22 C 0.8423(10) 0.0008(8) 0.5543(6) 0.101(4) Uani 1 1 d . . . . .
H22A H 0.9169 -0.0001 0.5363 0.121 Uiso 1 1 calc R U . . .
H22B H 0.8210 0.0358 0.5867 0.121 Uiso 1 1 calc R U . . .
C23 C 0.8416(13) -0.0965(8) 0.5851(6) 0.122(6) Uani 1 1 d . . . . .
H23A H 0.8662 -0.1148 0.6258 0.183 Uiso 1 1 calc R U . . .
H23B H 0.8895 -0.1377 0.5594 0.183 Uiso 1 1 calc R U . . .
H23C H 0.7688 -0.1009 0.5904 0.183 Uiso 1 1 calc R U . . .
C24 C 0.7238(8) 0.1763(7) 0.3711(4) 0.060(2) Uani 1 1 d . . . . .
H24A H 0.7109 0.1153 0.3811 0.072 Uiso 1 1 calc R U . . .
H24B H 0.6765 0.2185 0.3400 0.072 Uiso 1 1 calc R U . . .
C25 C 0.8397(8) 0.1654(8) 0.3407(5) 0.074(3) Uani 1 1 d . . . . .
H25A H 0.8528 0.2264 0.3296 0.088 Uiso 1 1 calc R U . . .
H25B H 0.8876 0.1235 0.3715 0.088 Uiso 1 1 calc R U . . .
C26 C 0.8698(10) 0.1283(10) 0.2832(5) 0.100(4) Uani 1 1 d D . . . .
H26A H 0.8618 0.0654 0.2956 0.120 Uiso 0.706(17) 1 calc R U P B 1
H26B H 0.9467 0.1221 0.2689 0.120 Uiso 0.706(17) 1 calc R U P B 1
H26C H 0.8114 0.1619 0.2572 0.120 Uiso 0.294(17) 1 calc R U P B 2
H26D H 0.8701 0.0629 0.2967 0.120 Uiso 0.294(17) 1 calc R U P B 2
C27A C 0.8082(14) 0.1832(13) 0.2271(7) 0.112(6) Uani 0.706(17) 1 d D . P B 1
H27A H 0.7340 0.1812 0.2378 0.168 Uiso 0.706(17) 1 calc R U P B 1
H27B H 0.8423 0.1557 0.1917 0.168 Uiso 0.706(17) 1 calc R U P B 1
H27C H 0.8093 0.2475 0.2161 0.168 Uiso 0.706(17) 1 calc R U P B 1
C27B C 0.976(2) 0.132(3) 0.2406(19) 0.112(6) Uani 0.294(17) 1 d D . P B 2
H27D H 0.9633 0.1872 0.2064 0.168 Uiso 0.294(17) 1 calc R U P B 2
H27E H 1.0056 0.0768 0.2240 0.168 Uiso 0.294(17) 1 calc R U P B 2
H27F H 1.0276 0.1339 0.2646 0.168 Uiso 0.294(17) 1 calc R U P B 2
C28 C 0.5775(7) 0.2079(6) 0.4579(4) 0.0495(19) Uani 1 1 d . . . . .
H28A H 0.5645 0.2173 0.5003 0.059 Uiso 1 1 calc R U . . .
H28B H 0.5756 0.1445 0.4620 0.059 Uiso 1 1 calc R U . . .
C29 C 0.4834(6) 0.2762(6) 0.4233(4) 0.052(2) Uani 1 1 d . . . . .
H29A H 0.4772 0.3400 0.4238 0.062 Uiso 1 1 calc R U . . .
H29B H 0.4978 0.2723 0.3796 0.062 Uiso 1 1 calc R U . . .
C30 C 0.3788(7) 0.2550(7) 0.4532(5) 0.070(3) Uani 1 1 d . . . . .
H30A H 0.3682 0.2551 0.4976 0.084 Uiso 1 1 calc R U . . .
H30B H 0.3856 0.1918 0.4511 0.084 Uiso 1 1 calc R U . . .
C31 C 0.2762(8) 0.3226(8) 0.4242(5) 0.085(3) Uani 1 1 d . . . . .
H31A H 0.2128 0.3058 0.4487 0.128 Uiso 1 1 calc R U . . .
H31B H 0.2818 0.3183 0.3815 0.128 Uiso 1 1 calc R U . . .
H31C H 0.2698 0.3860 0.4242 0.128 Uiso 1 1 calc R U . . .
C32 C 0.6976(7) 0.3128(5) 0.4111(4) 0.0473(19) Uani 1 1 d . . . . .
H32A H 0.7728 0.3104 0.3938 0.057 Uiso 1 1 calc R U . . .
H32B H 0.6531 0.3494 0.3775 0.057 Uiso 1 1 calc R U . . .
C33 C 0.6635(6) 0.3642(5) 0.4637(4) 0.0452(18) Uani 1 1 d . . . . .
H33A H 0.5927 0.3587 0.4856 0.054 Uiso 1 1 calc R U . . .
H33B H 0.7157 0.3347 0.4939 0.054 Uiso 1 1 calc R U . . .
C34 C 0.6572(7) 0.4667(6) 0.4390(4) 0.058(2) Uani 1 1 d . . . . .
H34A H 0.7208 0.4721 0.4081 0.070 Uiso 1 1 calc R U . . .
H34B H 0.5932 0.4987 0.4173 0.070 Uiso 1 1 calc R U . . .
C35 C 0.6513(8) 0.5161(7) 0.4878(5) 0.072(3) Uani 1 1 d . . . . .
H35A H 0.6369 0.5825 0.4690 0.108 Uiso 1 1 calc R U . . .
H35B H 0.7196 0.4924 0.5046 0.108 Uiso 1 1 calc R U . . .
H35C H 0.5938 0.5053 0.5212 0.108 Uiso 1 1 calc R U . . .
C36 C 0.3326(6) 0.1081(5) 0.1540(3) 0.0387(16) Uani 1 1 d . . . . .
H36A H 0.2572 0.1425 0.1653 0.046 Uiso 1 1 calc R U . . .
H36B H 0.3776 0.1253 0.1750 0.046 Uiso 1 1 calc R U . . .
C37 C 0.3454(6) 0.0040(5) 0.1796(3) 0.0393(16) Uani 1 1 d . . . . .
H37A H 0.4219 -0.0310 0.1721 0.047 Uiso 1 1 calc R U . . .
H37B H 0.3048 -0.0150 0.1569 0.047 Uiso 1 1 calc R U . . .
C38 C 0.3053(7) -0.0213(6) 0.2502(3) 0.0489(19) Uani 1 1 d . . . . .
H38A H 0.2296 0.0155 0.2578 0.059 Uiso 1 1 calc R U . . .
H38B H 0.3080 -0.0873 0.2631 0.059 Uiso 1 1 calc R U . . .
C39 C 0.3706(8) -0.0041(7) 0.2899(4) 0.070(3) Uani 1 1 d . . . . .
H39A H 0.3453 -0.0256 0.3338 0.104 Uiso 1 1 calc R U . . .
H39B H 0.3625 0.0621 0.2803 0.104 Uiso 1 1 calc R U . . .
H39C H 0.4462 -0.0378 0.2810 0.104 Uiso 1 1 calc R U . . .
C40 C 0.4808(5) 0.0897(4) 0.0622(3) 0.0259(13) Uani 1 1 d . . . . .
H40A H 0.4870 0.0240 0.0675 0.031 Uiso 1 1 calc R U . . .
H40B H 0.4980 0.1162 0.0174 0.031 Uiso 1 1 calc R U . . .
C41 C 0.5644(5) 0.0945(5) 0.0965(3) 0.0374(16) Uani 1 1 d . . . . .
H41A H 0.5498 0.0668 0.1414 0.045 Uiso 1 1 calc R U . . .
H41B H 0.5604 0.1598 0.0912 0.045 Uiso 1 1 calc R U . . .
C42 C 0.6789(5) 0.0411(5) 0.0701(4) 0.0406(16) Uani 1 1 d . . . . .
H42A H 0.6785 -0.0209 0.0693 0.049 Uiso 1 1 calc R U . . .
H42B H 0.6963 0.0745 0.0268 0.049 Uiso 1 1 calc R U . . .
C43 C 0.7673(6) 0.0298(6) 0.1079(4) 0.055(2) Uani 1 1 d . . . . .
H43A H 0.8371 -0.0014 0.0880 0.083 Uiso 1 1 calc R U . . .
H43B H 0.7536 -0.0071 0.1500 0.083 Uiso 1 1 calc R U . . .
H43C H 0.7673 0.0908 0.1097 0.083 Uiso 1 1 calc R U . . .
C44 C 0.3443(6) 0.2466(4) 0.0681(3) 0.0365(15) Uani 1 1 d . . . . .
H44A H 0.2703 0.2758 0.0855 0.044 Uiso 1 1 calc R U . . .
H44B H 0.3935 0.2578 0.0896 0.044 Uiso 1 1 calc R U . . .
C45 C 0.3609(6) 0.2953(5) -0.0009(3) 0.0418(17) Uani 1 1 d . . . . .
H45A H 0.3205 0.2777 -0.0246 0.050 Uiso 1 1 calc R U . . .
H45B H 0.4377 0.2762 -0.0175 0.050 Uiso 1 1 calc R U . . .
C46 C 0.3212(7) 0.4015(5) -0.0084(4) 0.052(2) Uani 1 1 d . . . . .
H46A H 0.3615 0.4188 0.0155 0.063 Uiso 1 1 calc R U . . .
H46B H 0.2444 0.4203 0.0083 0.063 Uiso 1 1 calc R U . . .
C47 C 0.3372(8) 0.4527(6) -0.0780(4) 0.063(2) Uani 1 1 d . . . . .
H47A H 0.3221 0.5188 -0.0815 0.094 Uiso 1 1 calc R U . . .
H47B H 0.2883 0.4437 -0.1003 0.094 Uiso 1 1 calc R U . . .
H47C H 0.4113 0.4278 -0.0960 0.094 Uiso 1 1 calc R U . . .
C48 C 0.2915(5) 0.1176(5) 0.0479(3) 0.0319(14) Uani 1 1 d . . . . .
H48A H 0.3108 0.1407 0.0028 0.038 Uiso 1 1 calc R U . . .
H48B H 0.3083 0.0496 0.0566 0.038 Uiso 1 1 calc R U . . .
C49 C 0.1704(5) 0.1589(6) 0.0647(3) 0.0409(17) Uani 1 1 d . . . . .
H49A H 0.1545 0.2247 0.0645 0.049 Uiso 1 1 calc R U . . .
H49B H 0.1471 0.1258 0.1070 0.049 Uiso 1 1 calc R U . . .
C50 C 0.1068(6) 0.1508(6) 0.0173(4) 0.0446(18) Uani 1 1 d . . . . .
H50A H 0.1350 0.0876 0.0106 0.054 Uiso 1 1 calc R U . . .
H50B H 0.0305 0.1609 0.0350 0.054 Uiso 1 1 calc R U . . .
C51 C 0.1154(7) 0.2205(7) -0.0450(4) 0.061(2) Uani 1 1 d . . . . .
H51A H 0.0677 0.2184 -0.0712 0.091 Uiso 1 1 calc R U . . .
H51B H 0.1893 0.2052 -0.0655 0.091 Uiso 1 1 calc R U . . .
H51C H 0.0947 0.2827 -0.0382 0.091 Uiso 1 1 calc R U . . .
Cl1A Cl 0.4863(4) 0.2140(2) 0.25225(18) 0.0952(13) Uani 0.860(3) 1 d . . P C 1
Cl2A Cl 0.5113(3) 0.3552(3) 0.14022(15) 0.0921(12) Uani 0.860(3) 1 d . . P C 1
Cl3A Cl 0.3019(3) 0.3694(3) 0.2127(3) 0.1088(16) Uani 0.860(3) 1 d . . P C 1
Cl1B Cl 0.380(2) 0.2552(12) 0.2709(11) 0.0952(13) Uani 0.140(3) 1 d . . P C 2
Cl3B Cl 0.3394(17) 0.405(2) 0.1672(17) 0.1088(16) Uani 0.140(3) 1 d . . P C 2
Cl2B Cl 0.550(2) 0.2745(19) 0.1772(9) 0.0921(12) Uani 0.140(3) 1 d . . P C 2
Cl4 Cl 0.2497(2) 0.1271(3) 0.60135(19) 0.1102(11) Uani 1 1 d . . . . .
Cl5 Cl 0.4652(2) 0.00229(18) 0.58669(14) 0.0762(8) Uani 1 1 d . . . . .
Cl6 Cl 0.3392(3) 0.0044(2) 0.71034(13) 0.0930(10) Uani 1 1 d . . . . .
Cl7 Cl 0.0213(2) 0.7842(2) 0.18585(12) 0.0794(8) Uani 1 1 d . . . . .
Cl8 Cl 0.08290(17) 0.89734(16) 0.06424(11) 0.0617(6) Uani 1 1 d . . . . .
Cl9 Cl 0.0744(3) 0.9501(2) 0.17847(16) 0.1016(10) Uani 1 1 d . . . . .
Cl10 Cl 0.9523(2) 0.4695(2) 0.73384(15) 0.0878(9) Uani 1 1 d . . . . .
Cl22 Cl 0.9600(2) 0.65744(18) 0.66498(15) 0.0878(8) Uani 1 1 d . . . . .
Cl12 Cl 1.0666(3) 0.5019(2) 0.60737(15) 0.0911(8) Uani 1 1 d . . . . .
Cl13 Cl 0.0162(3) 0.6781(3) 0.39072(17) 0.1061(11) Uani 1 1 d . . . . .
Cl14 Cl 0.0272(2) 0.8647(2) 0.3687(2) 0.1279(15) Uani 1 1 d . . . . .
Cl15 Cl 0.0322(3) 0.7418(4) 0.49346(16) 0.1268(15) Uani 1 1 d . . . . .
Cl16 Cl 0.4050(2) 0.5988(2) 0.02621(14) 0.0792(8) Uani 1 1 d . . . . .
Cl17 Cl 0.1830(2) 0.6176(2) 0.08206(15) 0.0940(9) Uani 1 1 d . . . . .
Cl18 Cl 0.2324(3) 0.7341(2) -0.03943(16) 0.1043(10) Uani 1 1 d . . . . .
Cl19 Cl 1.0652(4) 0.3213(5) 0.1805(3) 0.205(3) Uani 1 1 d . . . . .
Cl20 Cl 0.9853(6) 0.5045(5) 0.0998(4) 0.247(4) Uani 1 1 d . . . . .
Cl21 Cl 0.9233(3) 0.3515(3) 0.0932(2) 0.1300(15) Uani 1 1 d . . . . .

loop_
_atom_site_aniso_label
_atom_site_aniso_U_11
_atom_site_aniso_U_22
_atom_site_aniso_U_33
_atom_site_aniso_U_23
_atom_site_aniso_U_13
_atom_site_aniso_U_12
Fe1 0.0202(4) 0.0182(4) 0.0207(4) -0.0012(3) -0.0047(3) -0.0055(3)
O1 0.036(2) 0.021(2) 0.026(2) 0.0039(19) -0.0020(19) -0.0060(19)
O2 0.037(3) 0.046(3) 0.031(3) 0.000(2) -0.014(2) -0.007(2)
O3 0.044(3) 0.021(2) 0.043(3) -0.005(2) -0.017(2) -0.009(2)
O4 0.024(2) 0.032(3) 0.058(3) -0.015(2) -0.008(2) 0.001(2)
O5 0.030(2) 0.041(3) 0.034(3) -0.015(2) -0.001(2) -0.008(2)
O6 0.048(3) 0.045(3) 0.030(2) -0.013(2) -0.004(2) -0.027(2)
N1 0.021(2) 0.019(2) 0.023(3) 0.003(2) -0.010(2) -0.006(2)
N2 0.021(2) 0.027(3) 0.032(3) -0.002(2) -0.004(2) -0.009(2)
N3 0.023(3) 0.026(3) 0.033(3) -0.005(2) 0.000(2) -0.011(2)
N4 0.019(2) 0.022(3) 0.024(3) 0.000(2) -0.002(2) -0.003(2)
N5 0.020(2) 0.026(3) 0.022(3) 0.001(2) -0.005(2) -0.006(2)
N6 0.023(3) 0.031(3) 0.028(3) -0.003(2) -0.009(2) -0.007(2)
N7 0.030(3) 0.030(3) 0.030(3) -0.003(2) -0.008(2) -0.017(2)
N8 0.025(3) 0.023(3) 0.029(3) -0.004(2) -0.008(2) -0.010(2)
N9 0.026(3) 0.031(3) 0.026(3) -0.004(2) -0.005(2) -0.012(2)
N10 0.028(3) 0.023(3) 0.020(2) -0.001(2) -0.003(2) -0.011(2)
N11 0.020(2) 0.023(2) 0.024(3) -0.004(2) -0.001(2) -0.006(2)
N12 0.026(3) 0.030(3) 0.031(3) -0.007(2) -0.003(2) -0.014(2)
N13 0.046(3) 0.037(3) 0.031(3) -0.011(3) -0.004(3) -0.017(3)
N14 0.027(3) 0.030(3) 0.034(3) -0.013(2) -0.005(2) -0.002(2)
C1 0.020(3) 0.031(3) 0.036(4) -0.007(3) -0.002(3) -0.007(3)
C2 0.032(3) 0.019(3) 0.015(3) 0.001(2) -0.003(2) -0.005(3)
C3 0.024(3) 0.022(3) 0.026(3) 0.000(3) -0.010(3) -0.003(2)
C4 0.028(3) 0.041(4) 0.030(3) -0.004(3) -0.012(3) -0.019(3)
C5 0.033(3) 0.020(3) 0.023(3) -0.005(2) -0.005(3) -0.007(3)
C6 0.031(3) 0.027(3) 0.024(3) -0.002(3) -0.008(3) -0.010(3)
C7 0.026(3) 0.028(3) 0.030(3) 0.003(3) -0.006(3) -0.017(3)
C8 0.024(3) 0.033(3) 0.022(3) 0.001(3) -0.007(3) -0.007(3)
C9 0.031(3) 0.021(3) 0.029(3) -0.002(3) -0.005(3) -0.010(3)
C10 0.025(3) 0.029(3) 0.038(4) -0.007(3) -0.008(3) -0.010(3)
C11 0.027(3) 0.028(3) 0.036(4) -0.001(3) -0.003(3) -0.014(3)
C12 0.020(3) 0.031(3) 0.032(3) 0.001(3) -0.009(3) -0.007(3)
C13 0.058(5) 0.033(4) 0.051(5) -0.020(3) -0.016(4) -0.012(3)
C14 0.060(5) 0.053(5) 0.053(5) -0.017(4) 0.000(4) -0.034(4)
C15 0.041(4) 0.048(5) 0.068(5) 0.004(4) -0.023(4) -0.017(4)
C16 0.040(4) 0.048(5) 0.084(6) 0.001(5) -0.017(4) -0.014(4)
C17 0.048(5) 0.110(8) 0.077(7) -0.044(6) 0.022(5) -0.044(5)
C18 0.055(5) 0.061(6) 0.083(7) -0.028(5) -0.015(5) -0.012(4)
C19 0.080(8) 0.090(9) 0.151(12) -0.072(9) 0.015(8) -0.022(7)
C20 0.060(5) 0.047(5) 0.048(5) -0.017(4) -0.006(4) -0.011(4)
C21 0.077(6) 0.045(5) 0.063(6) -0.017(5) -0.004(5) -0.005(5)
C22 0.086(8) 0.078(8) 0.083(8) 0.010(6) 0.008(6) 0.008(6)
C23 0.174(14) 0.048(6) 0.090(9) -0.002(6) -0.003(9) 0.013(8)
C24 0.075(6) 0.065(6) 0.048(5) -0.025(4) 0.004(4) -0.029(5)
C25 0.075(7) 0.085(7) 0.068(6) -0.042(6) 0.005(5) -0.022(6)
C26 0.088(8) 0.146(12) 0.082(8) -0.055(8) 0.027(7) -0.056(8)
C27A 0.116(14) 0.124(15) 0.085(12) -0.047(11) 0.014(11) -0.020(12)
C27B 0.116(14) 0.124(15) 0.085(12) -0.047(11) 0.014(11) -0.020(12)
C28 0.059(5) 0.054(5) 0.041(4) -0.010(4) -0.003(4) -0.028(4)
C29 0.053(5) 0.056(5) 0.052(5) -0.004(4) -0.019(4) -0.023(4)
C30 0.062(6) 0.059(6) 0.089(7) -0.006(5) -0.012(5) -0.028(5)
C31 0.063(6) 0.104(9) 0.090(8) 0.001(7) -0.021(6) -0.040(6)
C32 0.053(5) 0.052(5) 0.044(4) -0.007(4) -0.008(4) -0.027(4)
C33 0.044(4) 0.036(4) 0.057(5) -0.017(4) 0.002(4) -0.013(3)
C34 0.055(5) 0.057(5) 0.066(6) -0.019(5) -0.006(4) -0.020(4)
C35 0.080(7) 0.056(5) 0.091(7) -0.035(5) 0.008(6) -0.031(5)
C36 0.030(3) 0.056(5) 0.030(4) -0.016(3) -0.002(3) -0.007(3)
C37 0.041(4) 0.041(4) 0.031(4) -0.004(3) -0.007(3) -0.009(3)
C38 0.048(4) 0.051(5) 0.039(4) 0.001(4) -0.006(3) -0.013(4)
C39 0.074(6) 0.071(6) 0.058(6) -0.009(5) -0.010(5) -0.018(5)
C40 0.023(3) 0.024(3) 0.030(3) -0.011(3) -0.002(2) -0.003(2)
C41 0.033(4) 0.036(4) 0.043(4) -0.014(3) -0.012(3) -0.002(3)
C42 0.033(4) 0.041(4) 0.046(4) -0.012(3) -0.002(3) -0.009(3)
C43 0.039(4) 0.056(5) 0.064(5) -0.005(4) -0.016(4) -0.010(4)
C44 0.035(4) 0.029(3) 0.044(4) -0.013(3) -0.011(3) 0.000(3)
C45 0.057(5) 0.026(3) 0.043(4) -0.004(3) -0.013(4) -0.012(3)
C46 0.061(5) 0.033(4) 0.061(5) -0.009(4) -0.012(4) -0.010(4)
C47 0.079(6) 0.034(4) 0.072(6) -0.003(4) -0.023(5) -0.013(4)
C48 0.029(3) 0.030(3) 0.038(4) -0.011(3) -0.008(3) -0.007(3)
C49 0.026(3) 0.052(4) 0.041(4) -0.012(4) -0.003(3) -0.008(3)
C50 0.028(4) 0.058(5) 0.049(4) -0.015(4) -0.001(3) -0.014(3)
C51 0.044(5) 0.084(7) 0.048(5) 0.005(5) -0.016(4) -0.023(5)
Cl1A 0.153(3) 0.0382(15) 0.109(3) 0.0015(15) -0.070(3) -0.0303(18)
Cl2A 0.125(3) 0.131(3) 0.0546(18) -0.0313(19) 0.0140(17) -0.089(3)
Cl3A 0.0424(17) 0.115(3) 0.201(5) -0.095(3) -0.011(2) -0.0185(17)
Cl1B 0.153(3) 0.0382(15) 0.109(3) 0.0015(15) -0.070(3) -0.0303(18)
Cl3B 0.0424(17) 0.115(3) 0.201(5) -0.095(3) -0.011(2) -0.0185(17)
Cl2B 0.125(3) 0.131(3) 0.0546(18) -0.0313(19) 0.0140(17) -0.089(3)
Cl4 0.0539(15) 0.131(3) 0.149(3) -0.028(2) -0.0199(17) -0.0318(17)
Cl5 0.0716(15) 0.0727(16) 0.103(2) -0.0543(15) 0.0169(14) -0.0339(13)
Cl6 0.156(3) 0.0759(17) 0.0660(16) -0.0182(14) 0.0138(17) -0.0738(19)
Cl7 0.0779(16) 0.0933(18) 0.0742(16) 0.0204(14) -0.0339(13) -0.0543(15)
Cl8 0.0464(11) 0.0657(14) 0.0617(13) 0.0057(11) -0.0131(10) -0.0164(10)
Cl9 0.130(3) 0.089(2) 0.104(2) -0.0335(18) -0.016(2) -0.047(2)
Cl10 0.0543(14) 0.0878(19) 0.113(2) -0.0014(16) -0.0048(14) -0.0344(13)
Cl22 0.0864(19) 0.0549(14) 0.106(2) -0.0091(14) -0.0344(16) 0.0042(13)
Cl12 0.0891(19) 0.095(2) 0.099(2) -0.0305(17) -0.0141(16) -0.0327(16)
Cl13 0.086(2) 0.158(3) 0.117(2) -0.073(2) 0.0286(17) -0.080(2)
Cl14 0.0541(16) 0.092(2) 0.216(4) -0.005(3) -0.025(2) -0.0168(16)
Cl15 0.092(2) 0.242(5) 0.088(2) -0.083(3) 0.0392(17) -0.096(3)
Cl16 0.0559(14) 0.0925(19) 0.0948(19) -0.0448(16) -0.0127(13) -0.0078(13)
Cl17 0.0740(17) 0.123(2) 0.087(2) -0.0122(18) -0.0075(15) -0.0445(17)
Cl18 0.107(2) 0.095(2) 0.095(2) 0.0093(18) -0.0391(19) -0.0218(19)
Cl19 0.105(3) 0.338(8) 0.186(5) -0.197(6) -0.046(3) 0.050(4)
Cl20 0.286(8) 0.182(5) 0.298(8) -0.132(6) 0.148(7) -0.153(6)
Cl21 0.089(2) 0.134(3) 0.177(4) -0.088(3) -0.047(2) 0.016(2)

loop_
_atom_type_symbol
_atom_type_description
_atom_type_scat_dispersion_real
_atom_type_scat_dispersion_imag
_atom_type_scat_source
C C 0.0033 0.0016 'International Tables Vol C Tables 4.2.6.8 and 6.1.1.4'
H H 0.0000 0.0000 'International Tables Vol C Tables 4.2.6.8 and 6.1.1.4'
Cl Cl 0.1484 0.1585 'International Tables Vol C Tables 4.2.6.8 and 6.1.1.4'
Fe Fe 0.3463 0.8444 'International Tables Vol C Tables 4.2.6.8 and 6.1.1.4'
N N 0.0061 0.0033 'International Tables Vol C Tables 4.2.6.8 and 6.1.1.4'
O O 0.0106 0.0060 'International Tables Vol C Tables 4.2.6.8 and 6.1.1.4'

loop_
_geom_angle_atom_site_label_1
_geom_angle_atom_site_label_2
_geom_angle_atom_site_label_3
_geom_angle
_geom_angle_site_symmetry_1
_geom_angle_site_symmetry_3
N4 Fe1 N5 80.0(2) . .
N4 Fe1 N8 110.4(2) . .
N5 Fe1 N8 87.5(2) . .
N4 Fe1 N1 87.42(19) . .
N5 Fe1 N1 157.9(2) . .
N8 Fe1 N1 79.86(19) . .
N4 Fe1 N10 157.1(2) . .
N5 Fe1 N10 87.2(2) . .
N8 Fe1 N10 87.7(2) . .
N1 Fe1 N10 110.2(2) . .
N4 Fe1 N11 86.5(2) . .
N5 Fe1 N11 109.9(2) . .
N8 Fe1 N11 158.0(2) . .
N1 Fe1 N11 87.25(19) . .
N10 Fe1 N11 80.05(19) . .
C6 N1 N2 113.3(5) . .
C6 N1 Fe1 117.6(4) . .
N2 N1 Fe1 121.5(3) . .
N1 N2 C10 111.0(5) . .
N1 N2 C1 109.1(4) . .
C10 N2 C1 110.1(5) . .
N4 N3 C11 109.6(4) . .
N4 N3 C1 111.0(4) . .
C11 N3 C1 109.8(5) . .
C2 N4 N3 113.2(5) . .
C2 N4 Fe1 117.0(4) . .
N3 N4 Fe1 121.4(4) . .
C3 N5 N6 113.8(4) . .
C3 N5 Fe1 117.8(4) . .
N6 N5 Fe1 121.6(3) . .
N5 N6 C12 111.1(4) . .
N5 N6 C4 108.6(4) . .
C12 N6 C4 109.7(5) . .
N8 N7 C4 109.7(4) . .
N8 N7 C7 110.0(4) . .
C4 N7 C7 109.7(5) . .
C5 N8 N7 113.5(5) . .
C5 N8 Fe1 117.3(4) . .
N7 N8 Fe1 121.3(4) . .
N10 N9 C12 110.4(4) . .
N10 N9 C7 110.7(4) . .
C12 N9 C7 109.6(5) . .
C8 N10 N9 113.3(5) . .
C8 N10 Fe1 115.7(4) . .
N9 N10 Fe1 120.8(3) . .
C9 N11 N12 113.6(5) . .
C9 N11 Fe1 116.4(4) . .
N12 N11 Fe1 122.3(4) . .
N11 N12 C11 110.5(4) . .
N11 N12 C10 109.0(4) . .
C11 N12 C10 108.5(5) . .
C28 N13 C24 110.4(6) . .
C28 N13 C32 113.0(6) . .
C24 N13 C32 106.5(6) . .
C28 N13 C20 108.2(6) . .
C24 N13 C20 110.9(6) . .
C32 N13 C20 107.8(5) . .
C36 N14 C44 107.4(5) . .
C36 N14 C48 110.5(5) . .
C44 N14 C48 111.0(5) . .
C36 N14 C40 111.0(5) . .
C44 N14 C40 110.5(5) . .
C48 N14 C40 106.5(4) . .
N2 C1 N3 113.4(5) . .
N2 C1 H1A 108.9 . .
N3 C1 H1A 108.9 . .
N2 C1 H1B 108.9 . .
N3 C1 H1B 108.9 . .
H1A C1 H1B 107.7 . .
O1 C2 N4 128.6(6) . .
O1 C2 C3 121.8(5) . .
N4 C2 C3 109.6(5) . .
O2 C3 N5 128.4(6) . .
O2 C3 C2 121.6(5) . .
N5 C3 C2 110.0(5) . .
N7 C4 N6 113.8(5) . .
N7 C4 H4A 108.8 . .
N6 C4 H4A 108.8 . .
N7 C4 H4B 108.8 . .
N6 C4 H4B 108.8 . .
H4A C4 H4B 107.7 . .
O3 C5 N8 128.4(6) . .
O3 C5 C6 120.9(5) . .
N8 C5 C6 110.7(5) . .
O4 C6 N1 128.7(5) . .
O4 C6 C5 121.8(5) . .
N1 C6 C5 109.5(5) . .
N9 C7 N7 113.9(5) . .
N9 C7 H7A 108.8 . .
N7 C7 H7A 108.8 . .
N9 C7 H7B 108.8 . .
N7 C7 H7B 108.8 . .
H7A C7 H7B 107.7 . .
O5 C8 N10 128.7(6) . .
O5 C8 C9 121.3(6) . .
N10 C8 C9 110.0(5) . .
O6 C9 N11 128.3(5) . .
O6 C9 C8 122.2(5) . .
N11 C9 C8 109.5(5) . .
N2 C10 N12 113.8(5) . .
N2 C10 H10A 108.8 . .
N12 C10 H10A 108.8 . .
N2 C10 H10B 108.8 . .
N12 C10 H10B 108.8 . .
H10A C10 H10B 107.7 . .
N3 C11 N12 114.0(5) . .
N3 C11 H11A 108.8 . .
N12 C11 H11A 108.8 . .
N3 C11 H11B 108.8 . .
N12 C11 H11B 108.8 . .
H11A C11 H11B 107.6 . .
N6 C12 N9 113.4(5) . .
N6 C12 H12A 108.9 . .
N9 C12 H12A 108.9 . .
N6 C12 H12B 108.9 . .
N9 C12 H12B 108.9 . .
H12A C12 H12B 107.7 . .
Cl2B C13 Cl1B 108.9(12) . .
Cl2A C13 Cl3A 109.7(5) . .
Cl2A C13 Cl1A 109.2(4) . .
Cl3A C13 Cl1A 110.6(5) . .
Cl2B C13 Cl3B 112.4(13) . .
Cl1B C13 Cl3B 103.8(13) . .
Cl2A C13 H13A 109.1 . .
Cl3A C13 H13A 109.1 . .
Cl1A C13 H13A 109.1 . .
Cl6 C14 Cl4 108.0(4) . .
Cl6 C14 Cl5 112.2(5) . .
Cl4 C14 Cl5 109.3(4) . .
Cl6 C14 H14A 109.1 . .
Cl4 C14 H14A 109.1 . .
Cl5 C14 H14A 109.1 . .
Cl7 C15 Cl9 109.3(5) . .
Cl7 C15 Cl8 111.0(4) . .
Cl9 C15 Cl8 110.5(4) . .
Cl7 C15 H15A 108.7 . .
Cl9 C15 H15A 108.7 . .
Cl8 C15 H15A 108.7 . .
Cl10 C16 Cl12 110.4(5) . .
Cl10 C16 Cl22 111.2(5) . .
Cl12 C16 Cl22 108.7(5) . .
Cl10 C16 H16A 108.8 . .
Cl12 C16 H16A 108.8 . .
Cl22 C16 H16A 108.8 . .
Cl14 C17 Cl13 111.8(6) . .
Cl14 C17 Cl15 113.3(6) . .
Cl13 C17 Cl15 108.6(5) . .
Cl14 C17 H17A 107.6 . .
Cl13 C17 H17A 107.6 . .
Cl15 C17 H17A 107.6 . .
Cl18 C18 Cl16 111.1(6) . .
Cl18 C18 Cl17 110.2(5) . .
Cl16 C18 Cl17 109.9(5) . .
Cl18 C18 H18A 108.5 . .
Cl16 C18 H18A 108.5 . .
Cl17 C18 H18A 108.5 . .
Cl19 C19 Cl20 113.8(8) . .
Cl19 C19 Cl21 109.7(6) . .
Cl20 C19 Cl21 108.7(9) . .
Cl19 C19 H19A 108.1 . .
Cl20 C19 H19A 108.1 . .
Cl21 C19 H19A 108.1 . .
C21 C20 N13 116.7(7) . .
C21 C20 H20A 108.1 . .
N13 C20 H20A 108.1 . .
C21 C20 H20B 108.1 . .
N13 C20 H20B 108.1 . .
H20A C20 H20B 107.3 . .
C20 C21 C22 114.8(9) . .
C20 C21 H21A 108.6 . .
C22 C21 H21A 108.6 . .
C20 C21 H21B 108.6 . .
C22 C21 H21B 108.6 . .
H21A C21 H21B 107.5 . .
C23 C22 C21 117.4(13) . .
C23 C22 H22A 107.9 . .
C21 C22 H22A 107.9 . .
C23 C22 H22B 107.9 . .
C21 C22 H22B 107.9 . .
H22A C22 H22B 107.2 . .
C22 C23 H23A 109.5 . .
C22 C23 H23B 109.5 . .
H23A C23 H23B 109.5 . .
C22 C23 H23C 109.5 . .
H23A C23 H23C 109.5 . .
H23B C23 H23C 109.5 . .
C25 C24 N13 117.7(7) . .
C25 C24 H24A 107.9 . .
N13 C24 H24A 107.9 . .
C25 C24 H24B 107.9 . .
N13 C24 H24B 107.9 . .
H24A C24 H24B 107.2 . .
C26 C25 C24 115.2(9) . .
C26 C25 H25A 108.5 . .
C24 C25 H25A 108.5 . .
C26 C25 H25B 108.5 . .
C24 C25 H25B 108.5 . .
H25A C25 H25B 107.5 . .
C25 C26 C27A 118.6(12) . .
C25 C26 C27B 120(2) . .
C25 C26 H26A 107.7 . .
C27A C26 H26A 107.7 . .
C25 C26 H26B 107.7 . .
C27A C26 H26B 107.7 . .
H26A C26 H26B 107.1 . .
C25 C26 H26C 107.2 . .
C27B C26 H26C 107.2 . .
C25 C26 H26D 107.2 . .
C27B C26 H26D 107.2 . .
H26C C26 H26D 106.8 . .
C26 C27A H27A 109.5 . .
C26 C27A H27B 109.5 . .
H27A C27A H27B 109.5 . .
C26 C27A H27C 109.5 . .
H27A C27A H27C 109.5 . .
H27B C27A H27C 109.5 . .
C26 C27B H27D 109.5 . .
C26 C27B H27E 109.5 . .
H27D C27B H27E 109.5 . .
C26 C27B H27F 109.5 . .
H27D C27B H27F 109.5 . .
H27E C27B H27F 109.5 . .
N13 C28 C29 118.0(6) . .
N13 C28 H28A 107.8 . .
C29 C28 H28A 107.8 . .
N13 C28 H28B 107.8 . .
C29 C28 H28B 107.8 . .
H28A C28 H28B 107.2 . .
C30 C29 C28 111.1(7) . .
C30 C29 H29A 109.4 . .
C28 C29 H29A 109.4 . .
C30 C29 H29B 109.4 . .
C28 C29 H29B 109.4 . .
H29A C29 H29B 108.0 . .
C29 C30 C31 115.9(8) . .
C29 C30 H30A 108.3 . .
C31 C30 H30A 108.3 . .
C29 C30 H30B 108.3 . .
C31 C30 H30B 108.3 . .
H30A C30 H30B 107.4 . .
C30 C31 H31A 109.5 . .
C30 C31 H31B 109.5 . .
H31A C31 H31B 109.5 . .
C30 C31 H31C 109.5 . .
H31A C31 H31C 109.5 . .
H31B C31 H31C 109.5 . .
C33 C32 N13 115.5(6) . .
C33 C32 H32A 108.4 . .
N13 C32 H32A 108.4 . .
C33 C32 H32B 108.4 . .
N13 C32 H32B 108.4 . .
H32A C32 H32B 107.5 . .
C34 C33 C32 112.1(7) . .
C34 C33 H33A 109.2 . .
C32 C33 H33A 109.2 . .
C34 C33 H33B 109.2 . .
C32 C33 H33B 109.2 . .
H33A C33 H33B 107.9 . .
C35 C34 C33 115.1(8) . .
C35 C34 H34A 108.5 . .
C33 C34 H34A 108.5 . .
C35 C34 H34B 108.5 . .
C33 C34 H34B 108.5 . .
H34A C34 H34B 107.5 . .
C34 C35 H35A 109.5 . .
C34 C35 H35B 109.5 . .
H35A C35 H35B 109.5 . .
C34 C35 H35C 109.5 . .
H35A C35 H35C 109.5 . .
H35B C35 H35C 109.5 . .
N14 C36 C37 116.1(5) . .
N14 C36 H36A 108.2 . .
C37 C36 H36A 108.2 . .
N14 C36 H36B 108.2 . .
C37 C36 H36B 108.2 . .
H36A C36 H36B 107.4 . .
C36 C37 C38 112.6(6) . .
C36 C37 H37A 109.1 . .
C38 C37 H37A 109.1 . .
C36 C37 H37B 109.1 . .
C38 C37 H37B 109.1 . .
H37A C37 H37B 107.8 . .
C39 C38 C37 113.1(7) . .
C39 C38 H38A 109.0 . .
C37 C38 H38A 109.0 . .
C39 C38 H38B 109.0 . .
C37 C38 H38B 109.0 . .
H38A C38 H38B 107.8 . .
C38 C39 H39A 109.5 . .
C38 C39 H39B 109.5 . .
H39A C39 H39B 109.5 . .
C38 C39 H39C 109.5 . .
H39A C39 H39C 109.5 . .
H39B C39 H39C 109.5 . .
C41 C40 N14 115.6(5) . .
C41 C40 H40A 108.4 . .
N14 C40 H40A 108.4 . .
C41 C40 H40B 108.4 . .
N14 C40 H40B 108.4 . .
H40A C40 H40B 107.4 . .
C40 C41 C42 109.6(5) . .
C40 C41 H41A 109.8 . .
C42 C41 H41A 109.8 . .
C40 C41 H41B 109.8 . .
C42 C41 H41B 109.8 . .
H41A C41 H41B 108.2 . .
C43 C42 C41 113.5(6) . .
C43 C42 H42A 108.9 . .
C41 C42 H42A 108.9 . .
C43 C42 H42B 108.9 . .
C41 C42 H42B 108.9 . .
H42A C42 H42B 107.7 . .
C42 C43 H43A 109.5 . .
C42 C43 H43B 109.5 . .
H43A C43 H43B 109.5 . .
C42 C43 H43C 109.5 . .
H43A C43 H43C 109.5 . .
H43B C43 H43C 109.5 . .
C45 C44 N14 116.3(5) . .
C45 C44 H44A 108.2 . .
N14 C44 H44A 108.2 . .
C45 C44 H44B 108.2 . .
N14 C44 H44B 108.2 . .
H44A C44 H44B 107.4 . .
C44 C45 C46 109.3(6) . .
C44 C45 H45A 109.8 . .
C46 C45 H45A 109.8 . .
C44 C45 H45B 109.8 . .
C46 C45 H45B 109.8 . .
H45A C45 H45B 108.3 . .
C45 C46 C47 110.4(7) . .
C45 C46 H46A 109.6 . .
C47 C46 H46A 109.6 . .
C45 C46 H46B 109.6 . .
C47 C46 H46B 109.6 . .
H46A C46 H46B 108.1 . .
C46 C47 H47A 109.5 . .
C46 C47 H47B 109.5 . .
H47A C47 H47B 109.5 . .
C46 C47 H47C 109.5 . .
H47A C47 H47C 109.5 . .
H47B C47 H47C 109.5 . .
C49 C48 N14 114.2(5) . .
C49 C48 H48A 108.7 . .
N14 C48 H48A 108.7 . .
C49 C48 H48B 108.7 . .
N14 C48 H48B 108.7 . .
H48A C48 H48B 107.6 . .
C48 C49 C50 110.6(6) . .
C48 C49 H49A 109.5 . .
C50 C49 H49A 109.5 . .
C48 C49 H49B 109.5 . .
C50 C49 H49B 109.5 . .
H49A C49 H49B 108.1 . .
C51 C50 C49 112.3(6) . .
C51 C50 H50A 109.2 . .
C49 C50 H50A 109.2 . .
C51 C50 H50B 109.2 . .
C49 C50 H50B 109.2 . .
H50A C50 H50B 107.9 . .
C50 C51 H51A 109.5 . .
C50 C51 H51B 109.5 . .
H51A C51 H51B 109.5 . .
C50 C51 H51C 109.5 . .
H51A C51 H51C 109.5 . .
H51B C51 H51C 109.5 . .

loop_
_geom_bond_atom_site_label_1
_geom_bond_atom_site_label_2
_geom_bond_distance
_geom_bond_site_symmetry_2
Fe1 N4 1.942(5) .
Fe1 N5 1.947(5) .
Fe1 N8 1.953(5) .
Fe1 N1 1.955(5) .
Fe1 N10 1.961(5) .
Fe1 N11 1.961(5) .
O1 C2 1.216(7) .
O2 C3 1.236(7) .
O3 C5 1.232(7) .
O4 C6 1.221(7) .
O5 C8 1.221(7) .
O6 C9 1.222(7) .
N1 C6 1.341(8) .
N1 N2 1.417(6) .
N2 C10 1.455(8) .
N2 C1 1.459(8) .
N3 N4 1.423(6) .
N3 C11 1.459(8) .
N3 C1 1.461(8) .
N4 C2 1.357(7) .
N5 C3 1.337(7) .
N5 N6 1.428(6) .
N6 C12 1.459(8) .
N6 C4 1.479(8) .
N7 N8 1.427(6) .
N7 C4 1.462(8) .
N7 C7 1.464(8) .
N8 C5 1.333(8) .
N9 N10 1.426(6) .
N9 C12 1.460(8) .
N9 C7 1.462(8) .
N10 C8 1.337(8) .
N11 C9 1.341(8) .
N11 N12 1.412(6) .
N12 C11 1.464(8) .
N12 C10 1.487(8) .
N13 C28 1.468(9) .
N13 C24 1.508(9) .
N13 C32 1.527(9) .
N13 C20 1.547(10) .
N14 C36 1.511(8) .
N14 C44 1.524(8) .
N14 C48 1.525(8) .
N14 C40 1.531(7) .
C1 H1A 0.9700 .
C1 H1B 0.9700 .
C2 C3 1.522(8) .
C4 H4A 0.9700 .
C4 H4B 0.9700 .
C5 C6 1.531(8) .
C7 H7A 0.9700 .
C7 H7B 0.9700 .
C8 C9 1.523(8) .
C10 H10A 0.9700 .
C10 H10B 0.9700 .
C11 H11A 0.9700 .
C11 H11B 0.9700 .
C12 H12A 0.9700 .
C12 H12B 0.9700 .
C13 Cl2B 1.64(3) .
C13 Cl1B 1.73(2) .
C13 Cl2A 1.737(8) .
C13 Cl3A 1.738(8) .
C13 Cl1A 1.742(8) .
C13 Cl3B 1.77(3) .
C13 H13A 0.9800 .
C14 Cl6 1.735(8) .
C14 Cl4 1.745(9) .
C14 Cl5 1.752(8) .
C14 H14A 0.9800 .
C15 Cl7 1.741(8) .
C15 Cl9 1.742(9) .
C15 Cl8 1.752(9) .
C15 H15A 0.9800 .
C16 Cl10 1.743(9) .
C16 Cl12 1.763(10) .
C16 Cl22 1.764(9) .
C16 H16A 0.9800 .
C17 Cl14 1.695(12) .
C17 Cl13 1.735(10) .
C17 Cl15 1.743(10) .
C17 H17A 0.9800 .
C18 Cl18 1.723(10) .
C18 Cl16 1.730(9) .
C18 Cl17 1.762(10) .
C18 H18A 0.9800 .
C19 Cl19 1.706(14) .
C19 Cl20 1.717(14) .
C19 Cl21 1.741(13) .
C19 H19A 0.9800 .
C20 C21 1.469(11) .
C20 H20A 0.9700 .
C20 H20B 0.9700 .
C21 C22 1.473(15) .
C21 H21A 0.9700 .
C21 H21B 0.9700 .
C22 C23 1.466(16) .
C22 H22A 0.9700 .
C22 H22B 0.9700 .
C23 H23A 0.9600 .
C23 H23B 0.9600 .
C23 H23C 0.9600 .
C24 C25 1.499(13) .
C24 H24A 0.9700 .
C24 H24B 0.9700 .
C25 C26 1.482(14) .
C25 H25A 0.9700 .
C25 H25B 0.9700 .
C26 C27A 1.514(5) .
C26 C27B 1.517(5) .
C26 H26A 0.9700 .
C26 H26B 0.9700 .
C26 H26C 0.9700 .
C26 H26D 0.9700 .
C27A H27A 0.9600 .
C27A H27B 0.9600 .
C27A H27C 0.9600 .
C27B H27D 0.9600 .
C27B H27E 0.9600 .
C27B H27F 0.9600 .
C28 C29 1.514(11) .
C28 H28A 0.9700 .
C28 H28B 0.9700 .
C29 C30 1.487(11) .
C29 H29A 0.9700 .
C29 H29B 0.9700 .
C30 C31 1.536(13) .
C30 H30A 0.9700 .
C30 H30B 0.9700 .
C31 H31A 0.9600 .
C31 H31B 0.9600 .
C31 H31C 0.9600 .
C32 C33 1.517(10) .
C32 H32A 0.9700 .
C32 H32B 0.9700 .
C33 C34 1.502(11) .
C33 H33A 0.9700 .
C33 H33B 0.9700 .
C34 C35 1.481(12) .
C34 H34A 0.9700 .
C34 H34B 0.9700 .
C35 H35A 0.9600 .
C35 H35B 0.9600 .
C35 H35C 0.9600 .
C36 C37 1.512(10) .
C36 H36A 0.9700 .
C36 H36B 0.9700 .
C37 C38 1.525(10) .
C37 H37A 0.9700 .
C37 H37B 0.9700 .
C38 C39 1.489(12) .
C38 H38A 0.9700 .
C38 H38B 0.9700 .
C39 H39A 0.9600 .
C39 H39B 0.9600 .
C39 H39C 0.9600 .
C40 C41 1.501(8) .
C40 H40A 0.9700 .
C40 H40B 0.9700 .
C41 C42 1.534(9) .
C41 H41A 0.9700 .
C41 H41B 0.9700 .
C42 C43 1.515(10) .
C42 H42A 0.9700 .
C42 H42B 0.9700 .
C43 H43A 0.9600 .
C43 H43B 0.9600 .
C43 H43C 0.9600 .
C44 C45 1.506(10) .
C44 H44A 0.9700 .
C44 H44B 0.9700 .
C45 C46 1.521(10) .
C45 H45A 0.9700 .
C45 H45B 0.9700 .
C46 C47 1.526(12) .
C46 H46A 0.9700 .
C46 H46B 0.9700 .
C47 H47A 0.9600 .
C47 H47B 0.9600 .
C47 H47C 0.9600 .
C48 C49 1.507(9) .
C48 H48A 0.9700 .
C48 H48B 0.9700 .
C49 C50 1.539(10) .
C49 H49A 0.9700 .
C49 H49B 0.9700 .
C50 C51 1.496(11) .
C50 H50A 0.9700 .
C50 H50B 0.9700 .
C51 H51A 0.9600 .
C51 H51B 0.9600 .
C51 H51C 0.9600 .

loop_
_geom_torsion_atom_site_label_1
_geom_torsion_atom_site_label_2
_geom_torsion_atom_site_label_3
_geom_torsion_atom_site_label_4
_geom_torsion
_geom_torsion_site_symmetry_1
_geom_torsion_site_symmetry_2
_geom_torsion_site_symmetry_3
_geom_torsion_site_symmetry_4
C6 N1 N2 C10 -151.7(5) . . . .
Fe1 N1 N2 C10 59.6(6) . . . .
C6 N1 N2 C1 86.7(6) . . . .
Fe1 N1 N2 C1 -62.0(5) . . . .
C11 N3 N4 C2 84.5(6) . . . .
C1 N3 N4 C2 -154.0(5) . . . .
C11 N3 N4 Fe1 -62.7(5) . . . .
C1 N3 N4 Fe1 58.7(6) . . . .
C3 N5 N6 C12 -150.0(5) . . . .
Fe1 N5 N6 C12 59.5(6) . . . .
C3 N5 N6 C4 89.2(6) . . . .
Fe1 N5 N6 C4 -61.3(5) . . . .
C4 N7 N8 C5 -151.5(5) . . . .
C7 N7 N8 C5 87.8(6) . . . .
C4 N7 N8 Fe1 60.3(6) . . . .
C7 N7 N8 Fe1 -60.4(6) . . . .
C12 N9 N10 C8 82.0(6) . . . .
C7 N9 N10 C8 -156.4(5) . . . .
C12 N9 N10 Fe1 -61.7(6) . . . .
C7 N9 N10 Fe1 59.8(5) . . . .
C9 N11 N12 C11 -153.0(5) . . . .
Fe1 N11 N12 C11 58.7(6) . . . .
C9 N11 N12 C10 87.9(6) . . . .
Fe1 N11 N12 C10 -60.4(6) . . . .
N1 N2 C1 N3 67.9(6) . . . .
C10 N2 C1 N3 -54.2(6) . . . .
N4 N3 C1 N2 -66.9(6) . . . .
C11 N3 C1 N2 54.4(6) . . . .
N3 N4 C2 O1 8.3(9) . . . .
Fe1 N4 C2 O1 157.1(5) . . . .
N3 N4 C2 C3 -170.8(4) . . . .
Fe1 N4 C2 C3 -22.0(6) . . . .
N6 N5 C3 O2 10.7(9) . . . .
Fe1 N5 C3 O2 162.4(5) . . . .
N6 N5 C3 C2 -170.7(4) . . . .
Fe1 N5 C3 C2 -19.0(6) . . . .
O1 C2 C3 O2 25.2(9) . . . .
N4 C2 C3 O2 -155.6(6) . . . .
O1 C2 C3 N5 -153.5(6) . . . .
N4 C2 C3 N5 25.7(7) . . . .
N8 N7 C4 N6 -68.0(6) . . . .
C7 N7 C4 N6 52.9(6) . . . .
N5 N6 C4 N7 68.1(6) . . . .
C12 N6 C4 N7 -53.5(6) . . . .
N7 N8 C5 O3 10.4(9) . . . .
Fe1 N8 C5 O3 160.0(5) . . . .
N7 N8 C5 C6 -169.0(5) . . . .
Fe1 N8 C5 C6 -19.5(6) . . . .
N2 N1 C6 O4 11.3(9) . . . .
Fe1 N1 C6 O4 161.4(5) . . . .
N2 N1 C6 C5 -169.6(4) . . . .
Fe1 N1 C6 C5 -19.6(6) . . . .
O3 C5 C6 O4 24.2(9) . . . .
N8 C5 C6 O4 -156.3(6) . . . .
O3 C5 C6 N1 -154.9(6) . . . .
N8 C5 C6 N1 24.6(7) . . . .
N10 N9 C7 N7 -67.1(6) . . . .
C12 N9 C7 N7 54.9(6) . . . .
N8 N7 C7 N9 66.9(6) . . . .
C4 N7 C7 N9 -53.8(6) . . . .
N9 N10 C8 O5 8.0(9) . . . .
Fe1 N10 C8 O5 153.7(5) . . . .
N9 N10 C8 C9 -172.5(4) . . . .
Fe1 N10 C8 C9 -26.8(6) . . . .
N12 N11 C9 O6 6.6(9) . . . .
Fe1 N11 C9 O6 156.8(5) . . . .
N12 N11 C9 C8 -173.1(5) . . . .
Fe1 N11 C9 C8 -22.8(6) . . . .
O5 C8 C9 O6 31.5(9) . . . .
N10 C8 C9 O6 -148.1(6) . . . .
O5 C8 C9 N11 -148.9(6) . . . .
N10 C8 C9 N11 31.6(7) . . . .
N1 N2 C10 N12 -66.8(6) . . . .
C1 N2 C10 N12 54.1(6) . . . .
N11 N12 C10 N2 66.5(6) . . . .
C11 N12 C10 N2 -53.8(6) . . . .
N4 N3 C11 N12 66.9(6) . . . .
C1 N3 C11 N12 -55.3(6) . . . .
N11 N12 C11 N3 -65.1(6) . . . .
C10 N12 C11 N3 54.4(6) . . . .
N5 N6 C12 N9 -65.6(6) . . . .
C4 N6 C12 N9 54.5(6) . . . .
N10 N9 C12 N6 66.9(6) . . . .
C7 N9 C12 N6 -55.3(6) . . . .
C28 N13 C20 C21 59.2(9) . . . .
C24 N13 C20 C21 -62.1(9) . . . .
C32 N13 C20 C21 -178.3(7) . . . .
N13 C20 C21 C22 -176.7(8) . . . .
C20 C21 C22 C23 172.9(10) . . . .
C28 N13 C24 C25 -173.1(8) . . . .
C32 N13 C24 C25 63.9(10) . . . .
C20 N13 C24 C25 -53.1(10) . . . .
N13 C24 C25 C26 179.3(9) . . . .
C24 C25 C26 C27A 59.8(17) . . . .
C24 C25 C26 C27B 168(2) . . . .
C24 N13 C28 C29 -71.0(9) . . . .
C32 N13 C28 C29 48.2(9) . . . .
C20 N13 C28 C29 167.4(6) . . . .
N13 C28 C29 C30 173.4(7) . . . .
C28 C29 C30 C31 177.2(8) . . . .
C28 N13 C32 C33 57.4(8) . . . .
C24 N13 C32 C33 178.8(7) . . . .
C20 N13 C32 C33 -62.1(8) . . . .
N13 C32 C33 C34 -170.5(6) . . . .
C32 C33 C34 C35 -165.6(8) . . . .
C44 N14 C36 C37 -179.5(5) . . . .
C48 N14 C36 C37 59.4(7) . . . .
C40 N14 C36 C37 -58.5(7) . . . .
N14 C36 C37 C38 -175.3(6) . . . .
C36 C37 C38 C39 -64.8(9) . . . .
C36 N14 C40 C41 -53.6(7) . . . .
C44 N14 C40 C41 65.5(7) . . . .
C48 N14 C40 C41 -173.9(5) . . . .
N14 C40 C41 C42 -179.7(5) . . . .
C40 C41 C42 C43 -171.6(6) . . . .
C36 N14 C44 C45 -175.6(6) . . . .
C48 N14 C44 C45 -54.8(7) . . . .
C40 N14 C44 C45 63.1(7) . . . .
N14 C44 C45 C46 170.3(6) . . . .
C44 C45 C46 C47 179.9(7) . . . .
C36 N14 C48 C49 57.0(7) . . . .
C44 N14 C48 C49 -62.0(7) . . . .
C40 N14 C48 C49 177.6(5) . . . .
N14 C48 C49 C50 167.7(6) . . . .
C48 C49 C50 C51 -74.7(8) . . . .
